data_7704670
loop_
_publ_author_name
'Ostrowski, Joseph P. A.'
'Atkinson, Benjamin E.'
'Doyle, Laurence R.'
'Wooles, Ashley J.'
'Kaltsoyannis, Nikolas'
'Liddle, Stephen T.'

_publ_section_title
;
 The ditungsten decacarbonyl dianion.
;
_journal_issue 27
_journal_name_full 'Dalton transactions (Cambridge, England : 2003)'
_journal_page_first 9330
_journal_page_last 9335
_journal_paper_doi 10.1039/d0dt01921f
_journal_volume 49
_journal_year 2020
_chemical_formula_moiety 'C10 O10 W2, 2(C20 H40 K O8)'
_chemical_formula_sum 'C54 H88 K2 O27 W2'
_chemical_formula_weight 1615.14
_space_group_crystal_system triclinic
_space_group_IT_number 2
_space_group_name_Hall '-P 1'
_space_group_name_H-M_alt 'P -1'
_atom_sites_solution_hydrogens geom
_atom_sites_solution_primary dual
_atom_sites_solution_secondary difmap
_audit_creation_date 2019-09-16
_audit_creation_method
;
Olex2 1.2
(compiled 2018.05.29 svn.r3508 for OlexSys, GUI svn.r5506)
;
_audit_update_record
;
2019-09-16 deposited with the CCDC.	2020-06-16 downloaded from the CCDC.
;
_cell_angle_alpha 104.271(5)
_cell_angle_beta 97.866(4)
_cell_angle_gamma 96.771(3)
_cell_formula_units_Z 1
_cell_length_a 10.3537(3)
_cell_length_b 13.2809(7)
_cell_length_c 13.4937(8)
_cell_measurement_reflns_used 7118
_cell_measurement_temperature 150(2)
_cell_measurement_theta_max 26.4910
_cell_measurement_theta_min 3.1690
_cell_volume 1758.93(16)
_computing_cell_refinement 'CrysAlisPro 1.171.39.46 (Rigaku OD, 2018)'
_computing_data_collection 'CrysAlisPro 1.171.39.46 (Rigaku OD, 2018)'
_computing_data_reduction 'CrysAlisPro 1.171.39.46 (Rigaku OD, 2018)'
_computing_molecular_graphics 'Olex2 (Dolomanov et al., 2009)'
_computing_publication_material 'Olex2 (Dolomanov et al., 2009)'
_computing_structure_refinement 'ShelXL (Sheldrick, 2015)'
_computing_structure_solution 'ShelXT (Sheldrick, 2015)'
_diffrn_ambient_environment N~2~
_diffrn_ambient_temperature 150(2)
_diffrn_detector 'CCD plate'
_diffrn_detector_area_resol_mean 8.0714
_diffrn_detector_type Eos
_diffrn_measured_fraction_theta_full 0.998
_diffrn_measured_fraction_theta_max 0.998
_diffrn_measurement_details
;
List of Runs (angles in degrees, time in seconds):

  # Type    Start    End  Width  t~exp~   \w     \q     \k     \f   Frames
#--------------------------------------------------------------------------
  1  \w    -46.00 -13.00   1.00    2.86    --   20.02 -57.00   0.00   33
  2  \w    -48.00  42.00   1.00    2.86    --   20.02 -57.00 -30.00   90
  3  \w    -20.00  25.00   1.00    2.86    --  -18.77 -99.00   0.00   45
  4  \w    -33.00  13.00   1.00    2.86    --  -18.77 -77.00  90.00   46
  5  \w    -53.00  45.00   1.00    2.86    --   20.02 -37.00  60.00   98
  6  \w    -34.00  -6.00   1.00    2.86    --  -18.77 -37.00-150.00   28
  7  \w    -24.00  47.00   1.00    2.86    --   20.02 -37.00-180.00   71
  8  \w     36.00  61.00   1.00    2.86    --   20.02-178.00 -30.00   25
  9  \w    -85.00   3.00   1.00    2.86    --  -18.77 -57.00-180.00   88
 10  \w     68.00  97.00   1.00    2.86    --   20.02 178.00  60.00   29
;
_diffrn_measurement_device 'four-circle diffractometer'
_diffrn_measurement_device_type 'SuperNova, Single source at offset/far, Eos'
_diffrn_measurement_method '\w scans'
_diffrn_orient_matrix_type 'CrysAlisPro convention (1999,Acta A55,543-557)'
_diffrn_orient_matrix_UB_11 0.0259322000
_diffrn_orient_matrix_UB_12 -0.0003691000
_diffrn_orient_matrix_UB_13 0.0513398000
_diffrn_orient_matrix_UB_21 0.0015977000
_diffrn_orient_matrix_UB_22 -0.0547156000
_diffrn_orient_matrix_UB_23 -0.0173134000
_diffrn_orient_matrix_UB_31 0.0650392000
_diffrn_orient_matrix_UB_32 0.0109840000
_diffrn_orient_matrix_UB_33 -0.0098217000
_diffrn_radiation_monochromator mirror
_diffrn_radiation_probe x-ray
_diffrn_radiation_type MoK\a
_diffrn_radiation_wavelength 0.71073
_diffrn_reflns_av_unetI/netI 0.0643
_diffrn_reflns_Laue_measured_fraction_full 0.998
_diffrn_reflns_Laue_measured_fraction_max 0.998
_diffrn_reflns_limit_h_max 12
_diffrn_reflns_limit_h_min -12
_diffrn_reflns_limit_k_max 15
_diffrn_reflns_limit_k_min -15
_diffrn_reflns_limit_l_max 16
_diffrn_reflns_limit_l_min 0
_diffrn_reflns_number 6210
_diffrn_reflns_point_group_measured_fraction_full 0.998
_diffrn_reflns_point_group_measured_fraction_max 0.998
_diffrn_reflns_theta_full 25.026
_diffrn_reflns_theta_max 25.026
_diffrn_reflns_theta_min 2.763
_diffrn_source 'micro-focus sealed X-ray tube'
_diffrn_source_type 'SuperNova (Mo) X-ray Source'
_exptl_absorpt_coefficient_mu 3.460
_exptl_absorpt_correction_T_max 1.000
_exptl_absorpt_correction_T_min 0.359
_exptl_absorpt_correction_type gaussian
_exptl_absorpt_process_details
;
CrysAlisPro 1.171.39.46 (Rigaku Oxford Diffraction, 2018)
Numerical absorption correction based on gaussian integration over
			a multifaceted crystal model
Empirical absorption correction using spherical harmonics,
 implemented in SCALE3 ABSPACK scaling algorithm.
;
_exptl_crystal_colour yellow
_exptl_crystal_colour_primary yellow
_exptl_crystal_density_diffrn 1.525
_exptl_crystal_description block
_exptl_crystal_F_000 814
_exptl_crystal_size_max 0.435
_exptl_crystal_size_mid 0.228
_exptl_crystal_size_min 0.096
_refine_diff_density_max 3.414
_refine_diff_density_min -2.020
_refine_diff_density_rms 0.177
_refine_ls_extinction_method none
_refine_ls_goodness_of_fit_ref 1.122
_refine_ls_hydrogen_treatment constr
_refine_ls_matrix_type full
_refine_ls_number_parameters 553
_refine_ls_number_reflns 6210
_refine_ls_number_restraints 1089
_refine_ls_restrained_S_all 1.046
_refine_ls_R_factor_all 0.0737
_refine_ls_R_factor_gt 0.0645
_refine_ls_shift/su_max 0.001
_refine_ls_shift/su_mean 0.000
_refine_ls_structure_factor_coef Fsqd
_refine_ls_weighting_details 'w=1/[\s^2^(Fo^2^)+(0.0742P)^2^+12.1680P] where P=(Fo^2^+2Fc^2^)/3'
_refine_ls_weighting_scheme calc
_refine_ls_wR_factor_gt 0.1645
_refine_ls_wR_factor_ref 0.1715
_reflns_Friedel_coverage 0.000
_reflns_number_gt 5398
_reflns_number_total 6210
_reflns_threshold_expression 'I > 2\s(I)'
_cod_data_source_file d0dt01921f2.cif
_cod_data_source_block 1
_cod_depositor_comments 'Adding full bibliography for 7704670.cif.'
_cod_original_cell_volume 1758.95(15)
_cod_database_code 7704670
_manchester_internal_diff_code ASTL353
_manchester_internal_stl_name THJO6
_manchester_internal_coll_client JO
_manchester_internal_coll_date 05/04/2018
_manchester_internal_process_date 10/04/2018
_manchester_internal_process_user AW
_manchester_internal_solution_date 10/04/2018
_manchester_internal_solution_user AW
_manchester_internal_refinement_date 16/09/2019
_manchester_internal_refinement_user AW
_manchester_internal_validation_date 16/09/2019
_manchester_internal_validation_user AW
_manchester_internal_archive_date 16/09/2019
_manchester_internal_archive_user AW
_platon_squeeze_void_probe_radius 1.20
_shelx_shelxl_version_number 2018/3
_chemical_oxdiff_formula 'C25 H32  W O13 K'
_chemical_oxdiff_usercomment JO
_shelx_space_group_comment
;
The symmetry employed for this shelxl refinement is uniquely defined
by the following loop, which should always be used as a source of
symmetry information in preference to the above space-group names.
They are only intended as comments.
;
_shelx_estimated_absorpt_t_max 0.732
_shelx_estimated_absorpt_t_min 0.314
_reflns_odcompleteness_completeness 99.86
_reflns_odcompleteness_iscentric 1
_reflns_odcompleteness_theta 26.32
_olex2_refinement_description
;
1. Twinned data refinement
 Scales: 0.92(6)
 0.08(6)
2. Fixed Uiso
 At 1.2 times of:
  All C(H,H) groups
3. Restrained distances
 O6-C6 = O6-C31 = O14-C30 = O7-C7 = O14-C29 = O7-C8 = O15-C28 = O8-C9 = O15-
 C27 = O8-C10 = O9-C32 = O9-C12 = O9-C35 = O9-C15 = O13-C22 = O13-C45 = O13-C25
 = O13-C42 = O11-C18 = O17-C36 = O17-C37 = O10-C17 = O10-C16 = O11-C19 = O12-
 C20 = O12-C21 = O19-C41 = O19-C40 = O18-C39 = O18-C38
 1.45 with sigma of 0.01
 C18-C17 = C38-C37 = C20-C19 = C40-C39 = C44-C43 = C25-C24 = C45-C44 = C43-C42
 = C23-C22 = C24-C23 = C34-C33 = C33-C32 = C14-C13 = C15-C14 = C35-C34 = C13-
 C12 = C27-C26 = C11-C10 = C9-C8 = C29-C28 = C31-C30 = C7-C6 = C21_$1-C16
 1.55 with sigma of 0.01
 K1-O6 \\sim K1-O7 \\sim K1-O8 \\sim K1-O15 \\sim K3-O19 \\sim K2-O12 \\sim
K2-O11 \\sim K3-O18 \\sim K2-O10 ~
 K3-O17
 with sigma of 0.01
 C23-C25 \\sim C22-C24 \\sim C44-C42 \\sim C43-C45 \\sim C35-C33 \\sim C32-C34
\\sim C12-C14 \\sim C15-C13
 with sigma of 0.01
4. Uiso/Uaniso restraints and constraints
O9 \\sim K1 \\sim O6 \\sim O15 \\sim O8 \\sim O7 \\sim O14 \\sim C12 \\sim C15
\\sim C32 \\sim C35 \\sim C6 \\sim C31 \\sim C27 \\sim C28 \\sim C9 \\sim C10
\\sim C7 \\sim C8 \\sim C29 \\sim C30 \\sim C13 \\sim C14 \\sim C33 \\sim C34
\\sim C26 \\sim C11 \\sim C18 \\sim K2 \\sim O13 \\sim O10 \\sim O12 \\sim O11
\\sim C25 \\sim K3 \\sim C22 \\sim C42 \\sim C45 \\sim C16 \\sim C17 \\sim C20
\\sim C21 \\sim C19 \\sim C24 \\sim O17 \\sim O18 \\sim O19 \\sim C23 \\sim C43
\\sim C44 \\sim C36 \\sim C37 \\sim C38 \\sim C39 \\sim C40 \\sim C41: within
2A with sigma of 0.01 and sigma for terminal atoms of 0.02
5. Rigid body (RIGU) restrains
 O9, K1, O6, O15, O8, O7, O14, C12, C15, C32, C35, C6, C31, C27, C28, C9, C10,
 C7, C8, C29, C30, C13, C14, C33, C34, C26, C11, C18, K2, O13, O10, O12, O11,
 C25, K3, C22, C42, C45, C16, C17, C20, C21, C19, C24, O17, O18, O19, C23, C43,
 C44, C36, C37, C38, C39, C40, C41
 with sigma for 1-2 distances of 0.004 and sigma for 1-3 distances of 0.004
6. Others
 Sof(C32)=Sof(H32A)=Sof(H32B)=Sof(C33)=Sof(H33A)=Sof(H33B)=Sof(C34)=Sof(H34A)=
 Sof(H34B)=Sof(C35)=Sof(H35A)=Sof(H35B)=1-FVAR(1)
 Sof(C12)=Sof(H12A)=Sof(H12B)=Sof(C13)=Sof(H13A)=Sof(H13B)=Sof(C14)=Sof(H14A)=
 Sof(H14B)=Sof(C15)=Sof(H15A)=Sof(H15B)=FVAR(1)
 Sof(C42)=Sof(H42A)=Sof(H42B)=Sof(C43)=Sof(H43A)=Sof(H43B)=Sof(C44)=Sof(H44A)=
 Sof(H44B)=Sof(C45)=Sof(H45A)=Sof(H45B)=1-FVAR(2)
 Sof(C22)=Sof(H22A)=Sof(H22B)=Sof(C23)=Sof(H23A)=Sof(H23B)=Sof(C24)=Sof(H24A)=
 Sof(H24B)=Sof(C25)=Sof(H25A)=Sof(H25B)=FVAR(2)
 Sof(O14)=Sof(O15)=Sof(C26)=Sof(H26A)=Sof(H26B)=Sof(C27)=Sof(H27A)=Sof(H27B)=
 Sof(C28)=Sof(H28A)=Sof(H28B)=Sof(C29)=Sof(H29A)=Sof(H29B)=Sof(C30)=Sof(H30A)=
 Sof(H30B)=Sof(C31)=Sof(H31A)=Sof(H31B)=1-FVAR(3)
 Sof(O7)=Sof(O8)=Sof(C6)=Sof(H6A)=Sof(H6B)=Sof(C7)=Sof(H7A)=Sof(H7B)=Sof(C8)=
 Sof(H8A)=Sof(H8B)=Sof(C9)=Sof(H9A)=Sof(H9B)=Sof(C10)=Sof(H10A)=Sof(H10B)=
 Sof(C11)=Sof(H11A)=Sof(H11B)=FVAR(3)
 Sof(O17)=Sof(O18)=Sof(O19)=Sof(C36)=Sof(H36A)=Sof(H36B)=Sof(C37)=Sof(H37A)=
 Sof(H37B)=Sof(C38)=Sof(H38A)=Sof(H38B)=Sof(C39)=Sof(H39A)=Sof(H39B)=Sof(C40)=
 Sof(H40A)=Sof(H40B)=Sof(C41)=Sof(H41A)=Sof(H41B)=1-FVAR(4)
 Sof(K3)=0.5*(1-FVAR(5))
 Sof(K2)=0.5*FVAR(5)
 Sof(O10)=Sof(O11)=Sof(O12)=Sof(C16)=Sof(H16A)=Sof(H16B)=Sof(C17)=Sof(H17A)=
 Sof(H17B)=Sof(C18)=Sof(H18A)=Sof(H18B)=Sof(C19)=Sof(H19A)=Sof(H19B)=Sof(C20)=
 Sof(H20A)=Sof(H20B)=Sof(C21)=Sof(H21A)=Sof(H21B)=FVAR(4)
7.a Secondary CH2 refined with riding coordinates:
 C6(H6A,H6B), C7(H7A,H7B), C8(H8A,H8B), C9(H9A,H9B), C10(H10A,H10B), C11(H11A,
 H11B), C12(H12A,H12B), C13(H13A,H13B), C14(H14A,H14B), C15(H15A,H15B),
 C26(H26A,H26B), C27(H27A,H27B), C28(H28A,H28B), C29(H29A,H29B), C30(H30A,H30B),
  C31(H31A,H31B), C32(H32A,H32B), C33(H33A,H33B), C34(H34A,H34B), C35(H35A,
 H35B), C16(H16A,H16B), C17(H17A,H17B), C18(H18A,H18B), C19(H19A,H19B),
 C20(H20A,H20B), C21(H21A,H21B), C22(H22A,H22B), C23(H23A,H23B), C24(H24A,H24B),
  C25(H25A,H25B), C36(H36A,H36B), C37(H37A,H37B), C38(H38A,H38B), C39(H39A,
 H39B), C40(H40A,H40B), C41(H41A,H41B), C42(H42A,H42B), C43(H43A,H43B),
 C44(H44A,H44B), C45(H45A,H45B)
;
_olex2_submission_special_instructions 'No special instructions were received'
_oxdiff_exptl_absorpt_empirical_details
;
Empirical correction (ABSPACK) includes:
- Absorption correction using spherical harmonics
- Frame scaling
- Detector area scaling
;
_oxdiff_exptl_absorpt_empirical_full_max 1.725
_oxdiff_exptl_absorpt_empirical_full_min 0.785

loop_
_space_group_symop_operation_xyz
'x, y, z'
'-x, -y, -z'

loop_
_atom_site_label
_atom_site_type_symbol
_atom_site_fract_x
_atom_site_fract_y
_atom_site_fract_z
_atom_site_U_iso_or_equiv
_atom_site_adp_type
_atom_site_occupancy
_atom_site_site_symmetry_order
_atom_site_calc_flag
_atom_site_refinement_flags_posn
_atom_site_refinement_flags_adp
_atom_site_refinement_flags_occupancy
_atom_site_disorder_assembly
_atom_site_disorder_group
W1 W 0.47246(4) 0.09516(3) 0.09199(3) 0.03887(17) Uani 1 1 d . . . . .
O1 O 0.4742(8) -0.0625(7) 0.2345(7) 0.064(2) Uani 1 1 d . . . . .
O2 O 0.7843(8) 0.1539(9) 0.1528(10) 0.100(4) Uani 1 1 d . . . . .
O3 O 0.4304(8) 0.2728(6) 0.2775(6) 0.0515(18) Uani 1 1 d . . . . .
O4 O 0.4648(9) 0.2454(7) -0.0582(7) 0.069(2) Uani 1 1 d . . . . .
O5 O 0.1636(7) 0.0222(6) 0.0168(6) 0.0510(18) Uani 1 1 d . . . . .
C1 C 0.4770(10) -0.0080(8) 0.1813(8) 0.045(2) Uani 1 1 d . . . . .
C2 C 0.6717(11) 0.1316(9) 0.1303(10) 0.058(3) Uani 1 1 d . . . . .
C3 C 0.4466(9) 0.2058(8) 0.2043(9) 0.043(2) Uani 1 1 d . . . . .
C4 C 0.4701(11) 0.1900(9) -0.0064(9) 0.051(3) Uani 1 1 d . . . . .
C5 C 0.2762(10) 0.0465(8) 0.0419(8) 0.040(2) Uani 1 1 d . . . . .
K1 K 1.000000 0.500000 0.000000 0.0449(7) Uani 1 2 d DS TU P A .
O6 O 1.1509(8) 0.3981(6) 0.1243(7) 0.071(2) Uani 1 1 d D U . . .
O7 O 1.2326(12) 0.6152(11) 0.1352(12) 0.065(3) Uani 0.556(13) 1 d D U . A 1
O8 O 1.0486(15) 0.7212(6) 0.0377(13) 0.060(3) Uani 0.556(13) 1 d D U . A 1
O14 O 1.2015(19) 0.6204(16) 0.1614(19) 0.065(3) Uani 0.444(13) 1 d D U . A 2
O15 O 1.0764(19) 0.7154(7) 0.0153(17) 0.061(3) Uani 0.444(13) 1 d D U . A 2
O9 O 0.8279(11) 0.5238(10) 0.1326(11) 0.112(3) Uani 1 1 d D U . . .
C6 C 1.2832(14) 0.4537(14) 0.158(2) 0.071(3) Uani 0.556(13) 1 d D U . A 1
H6A H 1.327782 0.453336 0.097678 0.086 Uiso 0.556(13) 1 calc R . . A 1
H6B H 1.334270 0.419752 0.204570 0.086 Uiso 0.556(13) 1 calc R . . A 1
C7 C 1.275(3) 0.5679(15) 0.2168(15) 0.065(3) Uani 0.556(13) 1 d D U . A 1
H7A H 1.210489 0.569298 0.264637 0.078 Uiso 0.556(13) 1 calc R . . A 1
H7B H 1.362360 0.604785 0.257014 0.078 Uiso 0.556(13) 1 calc R . . A 1
C8 C 1.229(3) 0.7256(13) 0.1737(16) 0.065(3) Uani 0.556(13) 1 d D U . A 1
H8A H 1.316845 0.763541 0.210843 0.079 Uiso 0.556(13) 1 calc R . . A 1
H8B H 1.164741 0.736988 0.222066 0.079 Uiso 0.556(13) 1 calc R . . A 1
C9 C 1.1854(16) 0.7650(19) 0.0774(18) 0.062(3) Uani 0.556(13) 1 d D U . A 1
H9A H 1.196537 0.842813 0.096952 0.075 Uiso 0.556(13) 1 calc R . . A 1
H9B H 1.239999 0.742022 0.023805 0.075 Uiso 0.556(13) 1 calc R . . A 1
C10 C 1.0003(18) 0.7588(19) -0.0490(17) 0.059(3) Uani 0.556(13) 1 d D U . A 1
H10A H 1.051554 0.739360 -0.105787 0.071 Uiso 0.556(13) 1 calc R . . A 1
H10B H 1.005179 0.836244 -0.028354 0.071 Uiso 0.556(13) 1 calc R . . A 1
C11 C 0.8540(19) 0.7027(18) -0.083(2) 0.061(4) Uani 0.556(13) 1 d D U . A 1
H11A H 0.808910 0.713264 -0.022061 0.073 Uiso 0.556(13) 1 calc R . . A 1
H11B H 0.807417 0.733992 -0.134286 0.073 Uiso 0.556(13) 1 calc R . . A 1
C12 C 0.6863(14) 0.513(2) 0.099(2) 0.112(4) Uani 0.609(15) 1 d D U . A 1
H12A H 0.660018 0.470127 0.025807 0.134 Uiso 0.609(15) 1 calc R . . A 1
H12B H 0.658233 0.582534 0.105023 0.134 Uiso 0.609(15) 1 calc R . . A 1
C13 C 0.6256(16) 0.457(3) 0.173(3) 0.110(4) Uani 0.609(15) 1 d D U . A 1
H13A H 0.560550 0.394077 0.133434 0.132 Uiso 0.609(15) 1 calc R . . A 1
H13B H 0.581031 0.504737 0.220513 0.132 Uiso 0.609(15) 1 calc R . . A 1
C14 C 0.744(2) 0.424(2) 0.234(2) 0.112(4) Uani 0.609(15) 1 d D U . A 1
H14A H 0.755193 0.351407 0.200508 0.134 Uiso 0.609(15) 1 calc R . . A 1
H14B H 0.730220 0.428222 0.306401 0.134 Uiso 0.609(15) 1 calc R . . A 1
C15 C 0.865(2) 0.504(2) 0.2330(17) 0.114(4) Uani 0.609(15) 1 d D U . A 1
H15A H 0.875174 0.569193 0.290256 0.137 Uiso 0.609(15) 1 calc R . . A 1
H15B H 0.947299 0.473430 0.237013 0.137 Uiso 0.609(15) 1 calc R . . A 1
C26 C 0.894(3) 0.702(2) -0.121(2) 0.060(4) Uani 0.444(13) 1 d D U . A 2
H26A H 0.817750 0.735802 -0.141029 0.071 Uiso 0.444(13) 1 calc R . . A 2
H26B H 0.953106 0.702313 -0.172245 0.071 Uiso 0.444(13) 1 calc R . . A 2
C27 C 0.969(2) 0.768(2) -0.012(2) 0.060(4) Uani 0.444(13) 1 d D U . A 2
H27A H 1.003157 0.839996 -0.014942 0.072 Uiso 0.444(13) 1 calc R . . A 2
H27B H 0.909571 0.773188 0.039645 0.072 Uiso 0.444(13) 1 calc R . . A 2
C28 C 1.150(3) 0.777(2) 0.1149(19) 0.063(3) Uani 0.444(13) 1 d D U . A 2
H28A H 1.094931 0.782213 0.169941 0.076 Uiso 0.444(13) 1 calc R . . A 2
H28B H 1.186928 0.848184 0.112643 0.076 Uiso 0.444(13) 1 calc R . . A 2
C29 C 1.260(2) 0.710(2) 0.131(3) 0.065(3) Uani 0.444(13) 1 d D U . A 2
H29A H 1.294430 0.685724 0.065318 0.078 Uiso 0.444(13) 1 calc R . . A 2
H29B H 1.333865 0.751604 0.185139 0.078 Uiso 0.444(13) 1 calc R . . A 2
C30 C 1.310(2) 0.564(2) 0.178(3) 0.069(3) Uani 0.444(13) 1 d D U . A 2
H30A H 1.380581 0.607998 0.234318 0.083 Uiso 0.444(13) 1 calc R . . A 2
H30B H 1.348001 0.542801 0.113725 0.083 Uiso 0.444(13) 1 calc R . . A 2
C31 C 1.247(3) 0.4669(18) 0.2080(18) 0.070(4) Uani 0.444(13) 1 d D U . A 2
H31A H 1.317170 0.427426 0.228009 0.084 Uiso 0.444(13) 1 calc R . . A 2
H31B H 1.204006 0.490577 0.269020 0.084 Uiso 0.444(13) 1 calc R . . A 2
C32 C 0.746(3) 0.604(3) 0.133(4) 0.111(5) Uani 0.391(15) 1 d D U . A 2
H32A H 0.732452 0.618727 0.063693 0.133 Uiso 0.391(15) 1 calc R . . A 2
H32B H 0.788599 0.670512 0.185139 0.133 Uiso 0.391(15) 1 calc R . . A 2
C33 C 0.614(3) 0.563(3) 0.159(4) 0.111(4) Uani 0.391(15) 1 d D U . A 2
H33A H 0.543699 0.542718 0.096885 0.133 Uiso 0.391(15) 1 calc R . . A 2
H33B H 0.586354 0.617296 0.213467 0.133 Uiso 0.391(15) 1 calc R . . A 2
C34 C 0.637(4) 0.466(4) 0.199(5) 0.110(4) Uani 0.391(15) 1 d D U . A 2
H34A H 0.642392 0.483034 0.275275 0.132 Uiso 0.391(15) 1 calc R . . A 2
H34B H 0.564786 0.406673 0.166178 0.132 Uiso 0.391(15) 1 calc R . . A 2
C35 C 0.769(3) 0.438(3) 0.169(5) 0.110(4) Uani 0.391(15) 1 d D U . A 2
H35A H 0.828281 0.429968 0.229712 0.132 Uiso 0.391(15) 1 calc R . . A 2
H35B H 0.754165 0.371276 0.113418 0.132 Uiso 0.391(15) 1 calc R . . A 2
K2 K 1.000000 1.000000 0.500000 0.040(5) Uiso 0.255(8) 2 d DS TU P B 1
K3 K 0.9886(6) 1.0292(6) 0.5091(5) 0.0370(14) Uani 0.373(4) 1 d D U . B 2
O10 O 0.845(3) 0.872(3) 0.594(3) 0.106(5) Uani 0.255(8) 1 d D U . B 1
O11 O 0.778(3) 0.854(3) 0.3802(19) 0.107(4) Uani 0.255(8) 1 d D U . B 1
O12 O 0.952(3) 0.961(4) 0.2810(8) 0.110(4) Uani 0.255(8) 1 d D U . B 1
O13 O 1.121(3) 0.8371(19) 0.495(2) 0.207(7) Uiso 1 1 d D U . . .
O17 O 0.7616(10) 0.8872(12) 0.5110(8) 0.107(4) Uani 0.745(8) 1 d D U . B 2
O18 O 0.8181(11) 0.9179(13) 0.3201(7) 0.108(3) Uani 0.745(8) 1 d D U . B 2
O19 O 1.0775(11) 0.9916(14) 0.3133(7) 0.108(4) Uani 0.745(8) 1 d D U . B 2
C16 C 0.848(5) 0.912(7) 0.705(3) 0.107(6) Uani 0.255(8) 1 d D U . B 1
H16A H 0.812047 0.854491 0.732902 0.128 Uiso 0.255(8) 1 calc R . . B 1
H16B H 0.793347 0.968349 0.717872 0.128 Uiso 0.255(8) 1 calc R . . B 1
C17 C 0.705(3) 0.850(7) 0.553(3) 0.107(4) Uani 0.255(8) 1 d D U . B 1
H17A H 0.665558 0.914983 0.570304 0.129 Uiso 0.255(8) 1 calc R . . B 1
H17B H 0.660897 0.797933 0.584039 0.129 Uiso 0.255(8) 1 calc R . . B 1
C18 C 0.688(5) 0.805(6) 0.434(3) 0.108(4) Uani 0.255(8) 1 d D U . B 1
H18A H 0.694454 0.729408 0.418846 0.129 Uiso 0.255(8) 1 calc R . . B 1
H18B H 0.596814 0.810715 0.403538 0.129 Uiso 0.255(8) 1 calc R . . B 1
C19 C 0.760(6) 0.828(5) 0.268(2) 0.109(4) Uani 0.255(8) 1 d D U . B 1
H19A H 0.664378 0.808952 0.239758 0.130 Uiso 0.255(8) 1 calc R . . B 1
H19B H 0.802890 0.766677 0.242122 0.130 Uiso 0.255(8) 1 calc R . . B 1
C20 C 0.817(4) 0.921(6) 0.228(4) 0.109(4) Uani 0.255(8) 1 d D U . B 1
H20A H 0.816045 0.896160 0.152187 0.130 Uiso 0.255(8) 1 calc R . . B 1
H20B H 0.762928 0.977495 0.240461 0.130 Uiso 0.255(8) 1 calc R . . B 1
C21 C 1.007(5) 1.044(6) 0.241(5) 0.108(4) Uani 0.255(8) 1 d D U . B 1
H21A H 0.953752 1.101934 0.251567 0.130 Uiso 0.255(8) 1 calc R . . B 1
H21B H 1.004992 1.017439 0.165058 0.130 Uiso 0.255(8) 1 calc R . . B 1
C22 C 1.171(4) 0.802(5) 0.400(2) 0.200(9) Uiso 0.545(19) 1 d D U . B 1
H22A H 1.150265 0.846114 0.352653 0.240 Uiso 0.545(19) 1 calc R . . B 1
H22B H 1.132321 0.727668 0.364445 0.240 Uiso 0.545(19) 1 calc R . . B 1
C23 C 1.322(4) 0.813(5) 0.435(4) 0.202(10) Uiso 0.545(19) 1 d D U . B 1
H23A H 1.358532 0.755555 0.391395 0.243 Uiso 0.545(19) 1 calc R . . B 1
H23B H 1.367378 0.881304 0.430932 0.243 Uiso 0.545(19) 1 calc R . . B 1
C24 C 1.339(4) 0.806(5) 0.549(3) 0.200(9) Uiso 0.545(19) 1 d D U . B 1
H24A H 1.348327 0.733816 0.552655 0.239 Uiso 0.545(19) 1 calc R . . B 1
H24B H 1.417983 0.855006 0.591498 0.239 Uiso 0.545(19) 1 calc R . . B 1
C25 C 1.212(4) 0.838(5) 0.588(2) 0.199(9) Uiso 0.545(19) 1 d D U . B 1
H25A H 1.174557 0.787206 0.622933 0.239 Uiso 0.545(19) 1 calc R . . B 1
H25B H 1.230943 0.909018 0.636829 0.239 Uiso 0.545(19) 1 calc R . . B 1
C36 C 0.7098(18) 0.927(2) 0.6052(11) 0.107(4) Uani 0.745(8) 1 d D U . B 2
H36A H 0.629111 0.880087 0.607281 0.128 Uiso 0.745(8) 1 calc R . . B 2
H36B H 0.687991 0.998406 0.609271 0.128 Uiso 0.745(8) 1 calc R . . B 2
C37 C 0.6631(15) 0.870(2) 0.4189(10) 0.106(4) Uani 0.745(8) 1 d D U . B 2
H37A H 0.630004 0.936073 0.416715 0.127 Uiso 0.745(8) 1 calc R . . B 2
H37B H 0.587684 0.817208 0.420735 0.127 Uiso 0.745(8) 1 calc R . . B 2
C38 C 0.7243(18) 0.8291(15) 0.3213(13) 0.108(4) Uani 0.745(8) 1 d D U . B 2
H38A H 0.768816 0.768184 0.326513 0.130 Uiso 0.745(8) 1 calc R . . B 2
H38B H 0.655970 0.808230 0.257921 0.130 Uiso 0.745(8) 1 calc R . . B 2
C39 C 0.8724(19) 0.8822(17) 0.2265(12) 0.108(4) Uani 0.745(8) 1 d D U . B 2
H39A H 0.802716 0.862577 0.164046 0.129 Uiso 0.745(8) 1 calc R . . B 2
H39B H 0.918158 0.821213 0.228992 0.129 Uiso 0.745(8) 1 calc R . . B 2
C40 C 0.9708(17) 0.980(2) 0.2279(14) 0.110(4) Uani 0.745(8) 1 d D U . B 2
H40A H 1.004698 0.969582 0.161495 0.131 Uiso 0.745(8) 1 calc R . . B 2
H40B H 0.927262 1.043324 0.238272 0.131 Uiso 0.745(8) 1 calc R . . B 2
C41 C 1.1838(19) 1.070(2) 0.3082(16) 0.108(5) Uani 0.745(8) 1 d D U . B 2
H41A H 1.154568 1.139684 0.316769 0.129 Uiso 0.745(8) 1 calc R . . B 2
H41B H 1.214631 1.050464 0.240776 0.129 Uiso 0.745(8) 1 calc R . . B 2
C42 C 1.044(4) 0.738(3) 0.493(5) 0.201(10) Uiso 0.455(19) 1 d D U . B 2
H42A H 1.040703 0.684039 0.427358 0.241 Uiso 0.455(19) 1 calc R . . B 2
H42B H 0.952629 0.746693 0.503980 0.241 Uiso 0.455(19) 1 calc R . . B 2
C43 C 1.122(6) 0.708(5) 0.587(5) 0.199(10) Uiso 0.455(19) 1 d D U . B 2
H43A H 1.087596 0.735836 0.651368 0.239 Uiso 0.455(19) 1 calc R . . B 2
H43B H 1.116126 0.630993 0.573142 0.239 Uiso 0.455(19) 1 calc R . . B 2
C44 C 1.266(5) 0.762(6) 0.594(5) 0.198(9) Uiso 0.455(19) 1 d D U . B 2
H44A H 1.298548 0.811792 0.663140 0.237 Uiso 0.455(19) 1 calc R . . B 2
H44B H 1.325709 0.708353 0.582154 0.237 Uiso 0.455(19) 1 calc R . . B 2
C45 C 1.258(3) 0.820(5) 0.508(6) 0.203(9) Uiso 0.455(19) 1 d D U . B 2
H45A H 1.319778 0.886987 0.529081 0.243 Uiso 0.455(19) 1 calc R . . B 2
H45B H 1.277755 0.775535 0.442411 0.243 Uiso 0.455(19) 1 calc R . . B 2

loop_
_atom_site_aniso_label
_atom_site_aniso_U_11
_atom_site_aniso_U_22
_atom_site_aniso_U_33
_atom_site_aniso_U_23
_atom_site_aniso_U_13
_atom_site_aniso_U_12
W1 0.0318(2) 0.0362(2) 0.0456(3) 0.00774(18) 0.00326(17) 0.00386(16)
O1 0.064(5) 0.062(5) 0.065(5) 0.025(5) -0.004(4) 0.007(4)
O2 0.035(5) 0.099(8) 0.127(9) -0.033(7) 0.001(5) -0.001(5)
O3 0.059(5) 0.052(4) 0.041(4) 0.000(4) 0.017(4) 0.017(4)
O4 0.080(6) 0.063(5) 0.068(6) 0.032(5) 0.013(5) -0.006(5)
O5 0.034(4) 0.055(5) 0.061(5) 0.017(4) -0.001(3) 0.004(3)
C1 0.045(6) 0.041(6) 0.046(6) 0.015(5) -0.001(5) 0.002(5)
C2 0.034(6) 0.048(6) 0.077(8) -0.005(6) 0.000(6) 0.006(5)
C3 0.035(5) 0.036(5) 0.059(7) 0.018(5) 0.006(5) 0.005(4)
C4 0.044(6) 0.051(6) 0.051(6) 0.006(6) 0.011(5) -0.004(5)
C5 0.043(6) 0.035(5) 0.045(6) 0.010(4) 0.014(5) 0.012(4)
K1 0.0351(15) 0.0355(15) 0.066(2) 0.0206(15) 0.0041(15) 0.0021(12)
O6 0.068(5) 0.055(4) 0.086(6) 0.021(4) -0.010(4) 0.016(4)
O7 0.064(6) 0.056(4) 0.078(6) 0.024(5) 0.006(5) 0.016(4)
O8 0.062(6) 0.054(5) 0.071(6) 0.027(4) 0.010(5) 0.013(4)
O14 0.063(6) 0.055(4) 0.080(7) 0.023(5) 0.008(5) 0.016(4)
O15 0.062(6) 0.052(5) 0.073(7) 0.023(5) 0.010(5) 0.015(4)
O9 0.094(6) 0.108(7) 0.164(10) 0.066(7) 0.064(7) 0.027(5)
C6 0.067(6) 0.059(5) 0.085(7) 0.021(6) -0.003(6) 0.012(5)
C7 0.062(6) 0.057(5) 0.079(7) 0.025(5) 0.001(6) 0.015(5)
C8 0.064(6) 0.055(5) 0.079(6) 0.022(5) 0.007(5) 0.011(5)
C9 0.062(6) 0.052(5) 0.075(6) 0.023(5) 0.008(5) 0.011(5)
C10 0.065(6) 0.045(5) 0.074(7) 0.026(5) 0.009(6) 0.015(5)
C11 0.069(7) 0.041(6) 0.077(8) 0.024(7) 0.005(7) 0.016(6)
C12 0.095(7) 0.104(8) 0.165(10) 0.061(8) 0.063(7) 0.027(6)
C13 0.095(7) 0.100(8) 0.164(11) 0.062(8) 0.063(8) 0.027(6)
C14 0.098(8) 0.103(8) 0.164(11) 0.063(8) 0.062(8) 0.028(7)
C15 0.098(8) 0.109(8) 0.163(11) 0.063(8) 0.062(8) 0.027(7)
C26 0.067(8) 0.043(6) 0.075(8) 0.029(7) 0.005(7) 0.014(7)
C27 0.067(7) 0.046(5) 0.074(7) 0.027(6) 0.008(6) 0.016(5)
C28 0.064(6) 0.052(5) 0.076(7) 0.022(5) 0.006(5) 0.010(5)
C29 0.064(6) 0.054(5) 0.078(7) 0.020(5) 0.008(5) 0.013(5)
C30 0.065(6) 0.059(5) 0.082(7) 0.020(5) -0.002(6) 0.018(5)
C31 0.066(6) 0.056(5) 0.083(7) 0.018(6) -0.004(6) 0.014(5)
C32 0.097(8) 0.102(8) 0.164(11) 0.063(8) 0.066(8) 0.027(7)
C33 0.095(7) 0.102(8) 0.164(11) 0.063(8) 0.065(8) 0.027(7)
C34 0.095(7) 0.101(8) 0.164(11) 0.062(8) 0.063(8) 0.027(6)
C35 0.095(7) 0.103(7) 0.163(10) 0.064(8) 0.064(8) 0.027(6)
K3 0.039(3) 0.040(4) 0.037(3) 0.018(3) 0.001(2) 0.014(3)
O10 0.064(7) 0.199(11) 0.051(7) 0.060(7) -0.007(6) -0.037(8)
O11 0.064(6) 0.206(9) 0.048(5) 0.058(6) -0.005(5) -0.032(6)
O12 0.063(6) 0.212(9) 0.050(5) 0.060(6) -0.007(5) -0.029(6)
O17 0.064(5) 0.204(9) 0.048(5) 0.059(6) -0.002(4) -0.034(6)
O18 0.063(5) 0.212(9) 0.046(4) 0.058(5) -0.005(4) -0.029(5)
O19 0.059(5) 0.215(10) 0.050(5) 0.062(6) -0.005(4) -0.025(6)
C16 0.065(9) 0.199(12) 0.051(8) 0.059(9) -0.004(8) -0.039(10)
C17 0.064(6) 0.203(10) 0.050(6) 0.059(7) -0.005(6) -0.035(7)
C18 0.064(6) 0.205(10) 0.050(6) 0.058(7) -0.004(5) -0.032(7)
C19 0.064(6) 0.210(9) 0.048(5) 0.058(6) -0.006(5) -0.028(6)
C20 0.063(6) 0.211(9) 0.047(6) 0.059(6) -0.007(6) -0.028(6)
C21 0.061(7) 0.212(10) 0.050(6) 0.062(7) -0.006(6) -0.026(7)
C36 0.065(6) 0.201(10) 0.049(6) 0.058(7) -0.003(5) -0.037(7)
C37 0.063(6) 0.204(9) 0.048(5) 0.059(6) -0.004(4) -0.030(6)
C38 0.063(6) 0.208(9) 0.050(5) 0.055(6) -0.004(5) -0.027(6)
C39 0.062(6) 0.213(9) 0.045(5) 0.057(6) -0.007(5) -0.028(6)
C40 0.064(6) 0.214(9) 0.047(5) 0.060(6) -0.007(5) -0.025(6)
C41 0.060(7) 0.208(11) 0.056(7) 0.064(8) -0.001(6) -0.024(8)

loop_
_atom_type_symbol
_atom_type_description
_atom_type_scat_dispersion_real
_atom_type_scat_dispersion_imag
_atom_type_scat_source
C C 0.0033 0.0016 'International Tables Vol C Tables 4.2.6.8 and 6.1.1.4'
H H 0.0000 0.0000 'International Tables Vol C Tables 4.2.6.8 and 6.1.1.4'
K K 0.2009 0.2494 'International Tables Vol C Tables 4.2.6.8 and 6.1.1.4'
O O 0.0106 0.0060 'International Tables Vol C Tables 4.2.6.8 and 6.1.1.4'
W W -0.8490 6.8722 'International Tables Vol C Tables 4.2.6.8 and 6.1.1.4'

loop_
_exptl_crystal_face_index_h
_exptl_crystal_face_index_k
_exptl_crystal_face_index_l
_exptl_crystal_face_perp_dist
-1 -8 -14 0.0495
-1 -2 -17 0.0596
2 -14 -8 0.0660
-8 17 0 0.1393
-12 -8 7 0.1973
0 -19 4 0.1145
12 -11 -3 0.1611
-10 -9 11 0.1986
-14 6 -1 0.2408
-3 16 -13 0.1077
-8 15 -11 0.1401
-1 16 -14 0.1020
14 -4 -1 0.1675
2 -16 13 0.1153
1 8 14 0.0462

loop_
_geom_angle_atom_site_label_1
_geom_angle_atom_site_label_2
_geom_angle_atom_site_label_3
_geom_angle
_geom_angle_site_symmetry_1
_geom_angle_site_symmetry_3
_geom_angle_publ_flag
C1 W1 W1 86.2(3) . 2_655 ?
C1 W1 C4 175.8(4) . . ?
C2 W1 W1 85.4(3) . 2_655 ?
C2 W1 C1 89.0(5) . . ?
C2 W1 C4 90.8(5) . . ?
C3 W1 W1 177.4(3) . 2_655 ?
C3 W1 C1 92.1(4) . . ?
C3 W1 C2 92.6(4) . . ?
C3 W1 C4 92.1(4) . . ?
C3 W1 C5 93.2(4) . . ?
C4 W1 W1 89.6(3) . 2_655 ?
C5 W1 W1 88.8(3) . 2_655 ?
C5 W1 C1 90.7(4) . . ?
C5 W1 C2 174.2(4) . . ?
C5 W1 C4 89.1(4) . . ?
O1 C1 W1 175.8(10) . . ?
O2 C2 W1 178.9(11) . . ?
O3 C3 W1 177.4(8) . . ?
O4 C4 W1 176.6(10) . . ?
O5 C5 W1 177.0(9) . . ?
O6 K1 O6 180.0 2_765 . ?
O6 K1 O7 119.0(4) . 2_765 ?
O6 K1 O7 61.0(4) 2_765 2_765 ?
O6 K1 O7 61.0(4) . . ?
O6 K1 O7 119.0(3) 2_765 . ?
O6 K1 O8 120.6(4) . . ?
O6 K1 O8 59.4(4) 2_765 . ?
O6 K1 O8 120.6(4) 2_765 2_765 ?
O6 K1 O8 59.4(4) . 2_765 ?
O7 K1 O7 180.0 2_765 . ?
O8 K1 O7 60.8(4) . . ?
O8 K1 O7 119.2(4) . 2_765 ?
O8 K1 O7 60.8(4) 2_765 2_765 ?
O8 K1 O7 119.2(4) 2_765 . ?
O8 K1 O8 180.0 . 2_765 ?
O14 K1 O6 60.6(4) . . ?
O14 K1 O6 119.4(4) 2_765 . ?
O14 K1 O15 119.5(6) 2_765 . ?
O14 K1 O15 60.5(6) . . ?
O15 K1 O6 59.7(4) 2_765 . ?
O15 K1 O6 120.3(4) . . ?
O15 K1 O15 180.0 2_765 . ?
O9 K1 O6 89.6(3) . 2_765 ?
O9 K1 O6 89.6(3) 2_765 . ?
O9 K1 O6 90.4(3) . . ?
O9 K1 O6 90.4(3) 2_765 2_765 ?
O9 K1 O7 80.3(5) 2_765 . ?
O9 K1 O7 99.7(5) . . ?
O9 K1 O7 99.7(5) 2_765 2_765 ?
O9 K1 O7 80.3(5) . 2_765 ?
O9 K1 O8 91.6(4) 2_765 . ?
O9 K1 O8 91.6(4) . 2_765 ?
O9 K1 O8 88.4(4) . . ?
O9 K1 O8 88.4(4) 2_765 2_765 ?
O9 K1 O14 90.7(5) . 2_765 ?
O9 K1 O14 89.3(5) . . ?
O9 K1 O14 90.7(5) 2_765 . ?
O9 K1 O14 89.3(5) 2_765 2_765 ?
O9 K1 O15 97.5(5) . . ?
O9 K1 O15 82.5(5) 2_765 . ?
O9 K1 O15 82.5(5) . 2_765 ?
O9 K1 O15 97.5(5) 2_765 2_765 ?
O9 K1 O9 180.0 2_765 . ?
C6 O6 K1 110.6(11) . . ?
C11 O6 K1 114.5(12) 2_765 . ?
C11 O6 C6 113.0(13) 2_765 . ?
C11 O6 C26 30.3(14) 2_765 2_765 ?
C26 O6 K1 118.7(12) 2_765 . ?
C26 O6 C31 123.4(15) 2_765 . ?
C31 O6 K1 115.3(12) . . ?
C7 O7 K1 113.1(13) . . ?
C8 O7 K1 114.2(12) . . ?
C8 O7 C7 112.4(14) . . ?
C9 O8 K1 112.7(12) . . ?
C10 O8 K1 114.2(12) . . ?
C10 O8 C9 110.6(14) . . ?
C29 O14 K1 108.9(19) . . ?
C30 O14 K1 112.0(19) . . ?
C30 O14 C29 103.8(17) . . ?
C27 O15 K1 114.0(15) . . ?
C27 O15 C28 108.2(17) . . ?
C28 O15 K1 115.0(15) . . ?
C12 O9 K1 123.0(13) . . ?
C15 O9 K1 118.2(12) . . ?
C15 O9 C12 114.2(14) . . ?
C32 O9 K1 118.4(16) . . ?
C32 O9 C35 113.0(17) . . ?
C35 O9 K1 123.0(17) . . ?
O6 C6 H6A 110.2 . . ?
O6 C6 H6B 110.2 . . ?
O6 C6 C7 107.6(16) . . ?
H6A C6 H6B 108.5 . . ?
C7 C6 H6A 110.2 . . ?
C7 C6 H6B 110.2 . . ?
O7 C7 C6 103.7(17) . . ?
O7 C7 H7A 111.0 . . ?
O7 C7 H7B 111.0 . . ?
C6 C7 H7A 111.0 . . ?
C6 C7 H7B 111.0 . . ?
H7A C7 H7B 109.0 . . ?
O7 C8 H8A 110.5 . . ?
O7 C8 H8B 110.5 . . ?
O7 C8 C9 106.1(17) . . ?
H8A C8 H8B 108.7 . . ?
C9 C8 H8A 110.5 . . ?
C9 C8 H8B 110.5 . . ?
O8 C9 C8 107.8(17) . . ?
O8 C9 H9A 110.1 . . ?
O8 C9 H9B 110.1 . . ?
C8 C9 H9A 110.1 . . ?
C8 C9 H9B 110.1 . . ?
H9A C9 H9B 108.5 . . ?
O8 C10 H10A 111.0 . . ?
O8 C10 H10B 111.0 . . ?
O8 C10 C11 103.8(16) . . ?
H10A C10 H10B 109.0 . . ?
C11 C10 H10A 111.0 . . ?
C11 C10 H10B 111.0 . . ?
O6 C11 C10 110(2) 2_765 . ?
O6 C11 H11A 109.6 2_765 . ?
O6 C11 H11B 109.6 2_765 . ?
C10 C11 H11A 109.6 . . ?
C10 C11 H11B 109.6 . . ?
H11A C11 H11B 108.1 . . ?
O9 C12 H12A 110.9 . . ?
O9 C12 H12B 110.9 . . ?
O9 C12 C13 104.1(11) . . ?
H12A C12 H12B 109.0 . . ?
C13 C12 H12A 110.9 . . ?
C13 C12 H12B 110.9 . . ?
C12 C13 H13A 110.7 . . ?
C12 C13 H13B 110.7 . . ?
C12 C13 C14 105.1(8) . . ?
H13A C13 H13B 108.8 . . ?
C14 C13 H13A 110.7 . . ?
C14 C13 H13B 110.7 . . ?
C13 C14 H14A 110.8 . . ?
C13 C14 H14B 110.8 . . ?
C13 C14 C15 104.8(8) . . ?
H14A C14 H14B 108.9 . . ?
C15 C14 H14A 110.8 . . ?
C15 C14 H14B 110.8 . . ?
O9 C15 C14 100.7(12) . . ?
O9 C15 H15A 111.6 . . ?
O9 C15 H15B 111.6 . . ?
C14 C15 H15A 111.6 . . ?
C14 C15 H15B 111.6 . . ?
H15A C15 H15B 109.4 . . ?
O6 C26 H26A 108.8 2_765 . ?
O6 C26 H26B 108.8 2_765 . ?
O6 C26 C27 114(2) 2_765 . ?
H26A C26 H26B 107.7 . . ?
C27 C26 H26A 108.8 . . ?
C27 C26 H26B 108.8 . . ?
O15 C27 C26 107(2) . . ?
O15 C27 H27A 110.3 . . ?
O15 C27 H27B 110.3 . . ?
C26 C27 H27A 110.3 . . ?
C26 C27 H27B 110.3 . . ?
H27A C27 H27B 108.5 . . ?
O15 C28 H28A 111.6 . . ?
O15 C28 H28B 111.6 . . ?
O15 C28 C29 101(2) . . ?
H28A C28 H28B 109.4 . . ?
C29 C28 H28A 111.6 . . ?
C29 C28 H28B 111.6 . . ?
O14 C29 C28 107(2) . . ?
O14 C29 H29A 110.3 . . ?
O14 C29 H29B 110.3 . . ?
C28 C29 H29A 110.3 . . ?
C28 C29 H29B 110.3 . . ?
H29A C29 H29B 108.6 . . ?
O14 C30 H30A 111.0 . . ?
O14 C30 H30B 111.0 . . ?
O14 C30 C31 104(2) . . ?
H30A C30 H30B 109.0 . . ?
C31 C30 H30A 111.0 . . ?
C31 C30 H30B 111.0 . . ?
O6 C31 C30 112(2) . . ?
O6 C31 H31A 109.2 . . ?
O6 C31 H31B 109.2 . . ?
C30 C31 H31A 109.2 . . ?
C30 C31 H31B 109.2 . . ?
H31A C31 H31B 107.9 . . ?
O9 C32 H32A 110.4 . . ?
O9 C32 H32B 110.4 . . ?
O9 C32 C33 106.6(15) . . ?
H32A C32 H32B 108.6 . . ?
C33 C32 H32A 110.4 . . ?
C33 C32 H32B 110.4 . . ?
C32 C33 H33A 110.6 . . ?
C32 C33 H33B 110.6 . . ?
C32 C33 C34 105.8(8) . . ?
H33A C33 H33B 108.7 . . ?
C34 C33 H33A 110.6 . . ?
C34 C33 H33B 110.6 . . ?
C33 C34 H34A 110.6 . . ?
C33 C34 H34B 110.6 . . ?
H34A C34 H34B 108.7 . . ?
C35 C34 C33 105.8(8) . . ?
C35 C34 H34A 110.6 . . ?
C35 C34 H34B 110.6 . . ?
O9 C35 C34 106.8(14) . . ?
O9 C35 H35A 110.4 . . ?
O9 C35 H35B 110.4 . . ?
C34 C35 H35A 110.4 . . ?
C34 C35 H35B 110.4 . . ?
H35A C35 H35B 108.6 . . ?
O10 K2 O10 180.0 2_776 . ?
O10 K2 O11 59.6(9) . . ?
O10 K2 O11 59.6(9) 2_776 2_776 ?
O10 K2 O11 120.4(9) 2_776 . ?
O10 K2 O11 120.4(9) . 2_776 ?
O10 K2 O12 61.0(10) . 2_776 ?
O10 K2 O12 119.0(10) . . ?
O10 K2 O12 61.0(10) 2_776 . ?
O10 K2 O12 119.0(10) 2_776 2_776 ?
O11 K2 O11 180.0 . 2_776 ?
O12 K2 O11 120.0(9) . 2_776 ?
O12 K2 O11 60.0(9) . . ?
O12 K2 O11 60.0(9) 2_776 2_776 ?
O12 K2 O11 120.0(9) 2_776 . ?
O12 K2 O12 180.0 2_776 . ?
O13 K2 O10 75.7(12) . . ?
O13 K2 O10 104.3(12) . 2_776 ?
O13 K2 O10 75.7(12) 2_776 2_776 ?
O13 K2 O10 104.3(12) 2_776 . ?
O13 K2 O11 93.8(13) . 2_776 ?
O13 K2 O11 86.2(12) . . ?
O13 K2 O11 93.8(12) 2_776 . ?
O13 K2 O11 86.2(12) 2_776 2_776 ?
O13 K2 O12 93.4(12) 2_776 2_776 ?
O13 K2 O12 86.6(12) . 2_776 ?
O13 K2 O12 86.6(12) 2_776 . ?
O13 K2 O12 93.4(12) . . ?
O13 K2 O13 180.0 . 2_776 ?
K3 K3 O13 15.0(8) 2_776 . ?
K3 K3 O17 76.4(8) 2_776 . ?
K3 K3 O18 73.1(8) 2_776 . ?
K3 K3 O19 66.8(8) 2_776 . ?
O13 K3 O13 174.5(3) 2_776 . ?
O13 K3 O17 101.6(8) 2_776 2_776 ?
O13 K3 O17 94.4(8) 2_776 . ?
O13 K3 O18 86.4(8) 2_776 . ?
O13 K3 O18 110.4(8) 2_776 2_776 ?
O13 K3 O19 101.7(8) 2_776 . ?
O13 K3 O19 94.2(8) 2_776 2_776 ?
O17 K3 O13 80.5(6) 2_776 . ?
O17 K3 O13 83.1(6) . . ?
O17 K3 O17 163.1(3) 2_776 . ?
O17 K3 O18 59.7(3) . . ?
O17 K3 O18 115.6(4) 2_776 . ?
O17 K3 O19 113.9(4) . . ?
O17 K3 O19 57.7(4) 2_776 . ?
O18 K3 O13 75.1(6) 2_776 . ?
O18 K3 O13 88.1(7) . . ?
O18 K3 O17 117.1(4) 2_776 . ?
O18 K3 O18 163.1(3) 2_776 . ?
O18 K3 O19 115.7(4) 2_776 . ?
O18 K3 O19 58.0(3) . . ?
O19 K3 O13 88.7(7) 2_776 . ?
O19 K3 O13 75.1(6) . . ?
O19 K3 O17 59.2(4) 2_776 . ?
O19 K3 O18 118.8(4) 2_776 . ?
O19 K3 O19 163.4(3) 2_776 . ?
C16 O10 K2 117(3) . . ?
C17 O10 K2 116(3) . . ?
C17 O10 C16 103(3) . . ?
C18 O11 K2 119(2) . . ?
C18 O11 C19 122(3) . . ?
C19 O11 K2 120(2) . . ?
C20 O12 K2 117(3) . . ?
C20 O12 C21 110(3) . . ?
C21 O12 K2 116(3) . . ?
K3 O13 K3 5.5(3) 2_776 . ?
C22 O13 K2 113(3) . . ?
C22 O13 K3 111(3) . 2_776 ?
C22 O13 C25 114(3) . . ?
C25 O13 K2 118(3) . . ?
C25 O13 K3 121(3) . 2_776 ?
C42 O13 K3 119(3) . . ?
C45 O13 K3 134(3) . . ?
C45 O13 C42 105(2) . . ?
K3 O17 K3 16.9(3) 2_776 . ?
C36 O17 K3 108.7(10) . . ?
C37 O17 K3 112.1(10) . . ?
C37 O17 C36 112.0(13) . . ?
K3 O18 K3 16.9(3) 2_776 . ?
C38 O18 K3 118.1(9) . . ?
C38 O18 C39 104.3(12) . . ?
C39 O18 K3 120.0(9) . . ?
K3 O19 K3 16.6(3) 2_776 . ?
C40 O19 K3 112.2(11) . . ?
C41 O19 K3 114.3(12) . . ?
C41 O19 C40 109.1(13) . . ?
O10 C16 H16A 109.8 . . ?
O10 C16 H16B 109.8 . . ?
O10 C16 C21 109(4) . 2_776 ?
H16A C16 H16B 108.3 . . ?
C21 C16 H16A 109.8 2_776 . ?
C21 C16 H16B 109.8 2_776 . ?
O10 C17 H17A 110.1 . . ?
O10 C17 H17B 110.1 . . ?
O10 C17 C18 108(4) . . ?
H17A C17 H17B 108.4 . . ?
C18 C17 H17A 110.1 . . ?
C18 C17 H17B 110.1 . . ?
O11 C18 C17 117(4) . . ?
O11 C18 H18A 108.0 . . ?
O11 C18 H18B 108.0 . . ?
C17 C18 H18A 108.0 . . ?
C17 C18 H18B 108.0 . . ?
H18A C18 H18B 107.2 . . ?
O11 C19 H19A 109.0 . . ?
O11 C19 H19B 109.0 . . ?
O11 C19 C20 113(4) . . ?
H19A C19 H19B 107.8 . . ?
C20 C19 H19A 109.0 . . ?
C20 C19 H19B 109.0 . . ?
O12 C20 C19 110(4) . . ?
O12 C20 H20A 109.8 . . ?
O12 C20 H20B 109.8 . . ?
C19 C20 H20A 109.8 . . ?
C19 C20 H20B 109.8 . . ?
H20A C20 H20B 108.2 . . ?
O12 C21 C16 111(4) . 2_776 ?
O12 C21 H21A 109.5 . . ?
O12 C21 H21B 109.5 . . ?
C16 C21 H21A 109.5 2_776 . ?
C16 C21 H21B 109.5 2_776 . ?
H21A C21 H21B 108.0 . . ?
O13 C22 H22A 110.9 . . ?
O13 C22 H22B 110.9 . . ?
O13 C22 C23 104(3) . . ?
H22A C22 H22B 109.0 . . ?
C23 C22 H22A 110.9 . . ?
C23 C22 H22B 110.9 . . ?
C22 C23 H23A 110.8 . . ?
C22 C23 H23B 110.8 . . ?
H23A C23 H23B 108.8 . . ?
C24 C23 C22 104.9(9) . . ?
C24 C23 H23A 110.8 . . ?
C24 C23 H23B 110.8 . . ?
C23 C24 H24A 110.7 . . ?
C23 C24 H24B 110.7 . . ?
H24A C24 H24B 108.8 . . ?
C25 C24 C23 105.1(9) . . ?
C25 C24 H24A 110.7 . . ?
C25 C24 H24B 110.7 . . ?
O13 C25 C24 105(2) . . ?
O13 C25 H25A 110.6 . . ?
O13 C25 H25B 110.6 . . ?
C24 C25 H25A 110.6 . . ?
C24 C25 H25B 110.6 . . ?
H25A C25 H25B 108.8 . . ?
O17 C36 H36A 110.6 . . ?
O17 C36 H36B 110.6 . . ?
O17 C36 C41 105.6(17) . 2_776 ?
H36A C36 H36B 108.8 . . ?
C41 C36 H36A 110.6 2_776 . ?
C41 C36 H36B 110.6 2_776 . ?
O17 C37 H37A 109.7 . . ?
O17 C37 H37B 109.7 . . ?
O17 C37 C38 109.7(14) . . ?
H37A C37 H37B 108.2 . . ?
C38 C37 H37A 109.7 . . ?
C38 C37 H37B 109.7 . . ?
K3 C38 H38A 82.7 2_776 . ?
K3 C38 H38B 157.3 2_776 . ?
O18 C38 C37 103.9(14) . . ?
O18 C38 H38A 111.0 . . ?
O18 C38 H38B 111.0 . . ?
C37 C38 H38A 111.0 . . ?
C37 C38 H38B 111.0 . . ?
H38A C38 H38B 109.0 . . ?
K3 C39 H39A 157.8 2_776 . ?
K3 C39 H39B 83.7 2_776 . ?
O18 C39 H39A 111.3 . . ?
O18 C39 H39B 111.3 . . ?
O18 C39 C40 102.5(14) . . ?
H39A C39 H39B 109.2 . . ?
C40 C39 H39A 111.3 . . ?
C40 C39 H39B 111.3 . . ?
O19 C40 C39 106.2(14) . . ?
O19 C40 H40A 110.5 . . ?
O19 C40 H40B 110.5 . . ?
C39 C40 H40A 110.5 . . ?
C39 C40 H40B 110.5 . . ?
H40A C40 H40B 108.7 . . ?
O19 C41 H41A 110.7 . . ?
O19 C41 H41B 110.7 . . ?
C36 C41 H41A 110.7 2_776 . ?
C36 C41 H41B 110.7 2_776 . ?
H41A C41 H41B 108.8 . . ?
K3 C42 H42A 119.7 2_776 . ?
K3 C42 H42B 72.9 2_776 . ?
O13 C42 K3 39.1(17) . 2_776 ?
O13 C42 H42A 111.4 . . ?
O13 C42 H42B 111.4 . . ?
O13 C42 C43 102(3) . . ?
H42A C42 H42B 109.2 . . ?
C43 C42 H42A 111.4 . . ?
C43 C42 H42B 111.4 . . ?
C42 C43 H43A 111.0 . . ?
C42 C43 H43B 111.0 . . ?
H43A C43 H43B 109.0 . . ?
C44 C43 C42 103.8(9) . . ?
C44 C43 H43A 111.0 . . ?
C44 C43 H43B 111.0 . . ?
C43 C44 H44A 110.9 . . ?
C43 C44 H44B 110.9 . . ?
H44A C44 H44B 108.9 . . ?
C45 C44 C43 104.4(9) . . ?
C45 C44 H44A 110.9 . . ?
C45 C44 H44B 110.9 . . ?
K3 C45 H45A 85.9 2_776 . ?
K3 C45 H45B 118.4 2_776 . ?
O13 C45 K3 25.7(17) . 2_776 ?
O13 C45 C44 103(3) . . ?
O13 C45 H45A 111.2 . . ?
O13 C45 H45B 111.2 . . ?
C44 C45 H45A 111.2 . . ?
C44 C45 H45B 111.2 . . ?
H45A C45 H45B 109.2 . . ?

loop_
_geom_bond_atom_site_label_1
_geom_bond_atom_site_label_2
_geom_bond_distance
_geom_bond_site_symmetry_2
_geom_bond_publ_flag
W1 W1 3.2421(8) 2_655 ?
W1 C1 2.037(10) . ?
W1 C2 2.026(11) . ?
W1 C3 1.906(11) . ?
W1 C4 2.043(12) . ?
W1 C5 2.025(11) . ?
O1 C1 1.139(12) . ?
O2 C2 1.148(13) . ?
O3 C3 1.201(13) . ?
O4 C4 1.133(14) . ?
O5 C5 1.153(12) . ?
K1 O6 2.826(6) . ?
K1 O6 2.826(6) 2_765 ?
K1 O7 2.832(9) . ?
K1 O7 2.832(9) 2_765 ?
K1 O8 2.826(8) . ?
K1 O8 2.826(8) 2_765 ?
K1 O14 2.81(2) . ?
K1 O14 2.81(2) 2_765 ?
K1 O15 2.825(8) . ?
K1 O15 2.825(8) 2_765 ?
K1 O9 2.683(11) . ?
K1 O9 2.683(11) 2_765 ?
O6 C6 1.434(10) . ?
O6 C11 1.31(3) 2_765 ?
O6 C26 1.34(3) 2_765 ?
O6 C31 1.439(10) . ?
O7 C7 1.440(10) . ?
O7 C8 1.437(10) . ?
O8 C9 1.441(10) . ?
O8 C10 1.434(10) . ?
O14 C29 1.443(10) . ?
O14 C30 1.443(10) . ?
O15 C27 1.435(10) . ?
O15 C28 1.443(10) . ?
O9 C12 1.454(10) . ?
O9 C15 1.451(10) . ?
O9 C32 1.441(10) . ?
O9 C35 1.448(10) . ?
C6 H6A 0.9900 . ?
C6 H6B 0.9900 . ?
C6 C7 1.546(10) . ?
C7 H7A 0.9900 . ?
C7 H7B 0.9900 . ?
C8 H8A 0.9900 . ?
C8 H8B 0.9900 . ?
C8 C9 1.547(10) . ?
C9 H9A 0.9900 . ?
C9 H9B 0.9900 . ?
C10 H10A 0.9900 . ?
C10 H10B 0.9900 . ?
C10 C11 1.561(10) . ?
C11 H11A 0.9900 . ?
C11 H11B 0.9900 . ?
C12 H12A 0.9900 . ?
C12 H12B 0.9900 . ?
C12 C13 1.545(10) . ?
C13 H13A 0.9900 . ?
C13 H13B 0.9900 . ?
C13 C14 1.545(10) . ?
C14 H14A 0.9900 . ?
C14 H14B 0.9900 . ?
C14 C15 1.552(10) . ?
C15 H15A 0.9900 . ?
C15 H15B 0.9900 . ?
C26 H26A 0.9900 . ?
C26 H26B 0.9900 . ?
C26 C27 1.554(10) . ?
C27 H27A 0.9900 . ?
C27 H27B 0.9900 . ?
C28 H28A 0.9900 . ?
C28 H28B 0.9900 . ?
C28 C29 1.550(10) . ?
C29 H29A 0.9900 . ?
C29 H29B 0.9900 . ?
C30 H30A 0.9900 . ?
C30 H30B 0.9900 . ?
C30 C31 1.549(10) . ?
C31 H31A 0.9900 . ?
C31 H31B 0.9900 . ?
C32 H32A 0.9900 . ?
C32 H32B 0.9900 . ?
C32 C33 1.541(10) . ?
C33 H33A 0.9900 . ?
C33 H33B 0.9900 . ?
C33 C34 1.542(10) . ?
C34 H34A 0.9900 . ?
C34 H34B 0.9900 . ?
C34 C35 1.540(10) . ?
C35 H35A 0.9900 . ?
C35 H35B 0.9900 . ?
K2 O10 2.833(9) . ?
K2 O10 2.833(9) 2_776 ?
K2 O11 2.836(9) . ?
K2 O11 2.836(9) 2_776 ?
K2 O12 2.834(9) . ?
K2 O12 2.834(9) 2_776 ?
K2 O13 2.62(2) . ?
K2 O13 2.62(2) 2_776 ?
K3 K3 0.826(15) 2_776 ?
K3 O13 3.02(2) . ?
K3 O13 2.23(2) 2_776 ?
K3 O17 2.842(8) . ?
K3 O17 2.767(12) 2_776 ?
K3 O18 2.845(8) . ?
K3 O18 2.723(12) 2_776 ?
K3 O19 2.650(12) 2_776 ?
K3 O19 2.864(8) . ?
O10 C16 1.451(10) . ?
O10 C17 1.447(10) . ?
O11 C18 1.446(10) . ?
O11 C19 1.447(10) . ?
O12 C20 1.446(10) . ?
O12 C21 1.450(10) . ?
O13 C22 1.439(10) . ?
O13 C25 1.450(10) . ?
O13 C42 1.454(10) . ?
O13 C45 1.453(10) . ?
O17 C36 1.451(10) . ?
O17 C37 1.446(9) . ?
O18 C38 1.442(10) . ?
O18 C39 1.449(10) . ?
O19 C40 1.447(9) . ?
O19 C41 1.445(10) . ?
C16 H16A 0.9900 . ?
C16 H16B 0.9900 . ?
C16 C21 1.546(11) 2_776 ?
C17 H17A 0.9900 . ?
C17 H17B 0.9900 . ?
C17 C18 1.551(10) . ?
C18 H18A 0.9900 . ?
C18 H18B 0.9900 . ?
C19 H19A 0.9900 . ?
C19 H19B 0.9900 . ?
C19 C20 1.548(10) . ?
C20 H20A 0.9900 . ?
C20 H20B 0.9900 . ?
C21 H21A 0.9900 . ?
C21 H21B 0.9900 . ?
C22 H22A 0.9900 . ?
C22 H22B 0.9900 . ?
C22 C23 1.551(10) . ?
C23 H23A 0.9900 . ?
C23 H23B 0.9900 . ?
C23 C24 1.548(10) . ?
C24 H24A 0.9900 . ?
C24 H24B 0.9900 . ?
C24 C25 1.545(10) . ?
C25 H25A 0.9900 . ?
C25 H25B 0.9900 . ?
C36 H36A 0.9900 . ?
C36 H36B 0.9900 . ?
C36 C41 1.48(3) 2_776 ?
C37 H37A 0.9900 . ?
C37 H37B 0.9900 . ?
C37 C38 1.544(10) . ?
C38 H38A 0.9900 . ?
C38 H38B 0.9900 . ?
C39 H39A 0.9900 . ?
C39 H39B 0.9900 . ?
C39 C40 1.548(10) . ?
C40 H40A 0.9900 . ?
C40 H40B 0.9900 . ?
C41 H41A 0.9900 . ?
C41 H41B 0.9900 . ?
C42 H42A 0.9900 . ?
C42 H42B 0.9900 . ?
C42 C43 1.558(10) . ?
C43 H43A 0.9900 . ?
C43 H43B 0.9900 . ?
C43 C44 1.555(10) . ?
C44 H44A 0.9900 . ?
C44 H44B 0.9900 . ?
C44 C45 1.549(10) . ?
C45 H45A 0.9900 . ?
C45 H45B 0.9900 . ?

loop_
_geom_torsion_atom_site_label_1
_geom_torsion_atom_site_label_2
_geom_torsion_atom_site_label_3
_geom_torsion_atom_site_label_4
_geom_torsion
_geom_torsion_site_symmetry_1
_geom_torsion_site_symmetry_2
_geom_torsion_site_symmetry_3
_geom_torsion_site_symmetry_4
_geom_torsion_publ_flag
K1 O6 C6 C7 57(2) . . . . ?
K1 O6 C31 C30 -36(3) . . . . ?
K1 O7 C7 C6 53(2) . . . . ?
K1 O7 C8 C9 -51(2) . . . . ?
K1 O8 C9 C8 -53(2) . . . . ?
K1 O8 C10 C11 50(2) . . . . ?
K1 O14 C29 C28 62(3) . . . . ?
K1 O14 C30 C31 -61(3) . . . . ?
K1 O15 C27 C26 -52(3) . . . . ?
K1 O15 C28 C29 52(2) . . . . ?
K1 O9 C12 C13 141.6(19) . . . . ?
K1 O9 C15 C14 -127.0(16) . . . . ?
K1 O9 C32 C33 147(3) . . . . ?
K1 O9 C35 C34 -155(3) . . . . ?
O6 C6 C7 O7 -75(3) . . . . ?
O6 C26 C27 O15 57(4) 2_765 . . . ?
O7 C8 C9 O8 70(3) . . . . ?
O8 C10 C11 O6 -70(3) . . . 2_765 ?
O14 C30 C31 O6 65(4) . . . . ?
O15 C28 C29 O14 -77(3) . . . . ?
O9 C12 C13 C14 -9(3) . . . . ?
O9 C32 C33 C34 13(5) . . . . ?
C7 O7 C8 C9 178.5(18) . . . . ?
C8 O7 C7 C6 -175.5(18) . . . . ?
C9 O8 C10 C11 178.9(19) . . . . ?
C10 O8 C9 C8 177.3(18) . . . . ?
C11 O6 C6 C7 -173.2(19) 2_765 . . . ?
C12 O9 C15 C14 30(3) . . . . ?
C12 C13 C14 C15 26(3) . . . . ?
C13 C14 C15 O9 -33(3) . . . . ?
C15 O9 C12 C13 -14(3) . . . . ?
C26 O6 C31 C30 163(2) 2_765 . . . ?
C27 O15 C28 C29 -179(2) . . . . ?
C28 O15 C27 C26 179(2) . . . . ?
C29 O14 C30 C31 -179(2) . . . . ?
C30 O14 C29 C28 -178(3) . . . . ?
C32 O9 C35 C34 -2(6) . . . . ?
C32 C33 C34 C35 -14(6) . . . . ?
C33 C34 C35 O9 10(6) . . . . ?
C35 O9 C32 C33 -7(5) . . . . ?
K2 O10 C16 C21 -44(7) . . . 2_776 ?
K2 O10 C17 C18 53(6) . . . . ?
K2 O11 C18 C17 10(9) . . . . ?
K2 O11 C19 C20 -30(7) . . . . ?
K2 O12 C20 C19 -48(7) . . . . ?
K2 O12 C21 C16 45(6) . . . 2_776 ?
K2 O13 C22 C23 120(3) . . . . ?
K2 O13 C25 C24 -132(4) . . . . ?
K3 O13 C42 K3 5.4(4) . . . 2_776 ?
K3 O13 C42 C43 -124(3) . . . . ?
K3 O13 C42 C43 -130(3) 2_776 . . . ?
K3 O13 C45 K3 -6.2(8) . . . 2_776 ?
K3 O13 C45 C44 129(4) 2_776 . . . ?
K3 O13 C45 C44 123(4) . . . . ?
K3 O17 C36 C41 -61.7(19) . . . 2_776 ?
K3 O17 C36 C41 -48(2) 2_776 . . 2_776 ?
K3 O17 C37 C38 38(2) 2_776 . . . ?
K3 O17 C37 C38 57(2) . . . . ?
K3 O18 C38 K3 -16.9(4) . . . 2_776 ?
K3 O18 C38 C37 62.9(16) 2_776 . . . ?
K3 O18 C38 C37 46.0(18) . . . . ?
K3 O18 C39 K3 15.6(4) . . . 2_776 ?
K3 O18 C39 C40 -61.1(16) 2_776 . . . ?
K3 O18 C39 C40 -45.5(18) . . . . ?
K3 O19 C40 C39 -62(2) . . . . ?
K3 O19 C40 C39 -45(2) 2_776 . . . ?
K3 O19 C41 C36 40(3) 2_776 . . 2_776 ?
K3 O19 C41 C36 56(2) . . . 2_776 ?
K3 C39 C40 O19 28.8(15) 2_776 . . . ?
K3 C42 C43 C44 -64(6) 2_776 . . . ?
O10 C17 C18 O11 -40(9) . . . . ?
O11 C19 C20 O12 50(8) . . . . ?
O13 C22 C23 C24 25(5) . . . . ?
O13 C42 C43 C44 -28(7) . . . . ?
O17 C37 C38 K3 -26.9(16) . . . 2_776 ?
O17 C37 C38 O18 -68(2) . . . . ?
O18 C39 C40 O19 69(2) . . . . ?
C16 O10 C17 C18 -179(6) . . . . ?
C17 O10 C16 C21 -172(6) . . . 2_776 ?
C18 O11 C19 C20 151(6) . . . . ?
C19 O11 C18 C17 -171(6) . . . . ?
C20 O12 C21 C16 -179(6) . . . 2_776 ?
C21 O12 C20 C19 178(5) . . . . ?
C22 O13 C25 C24 4(7) . . . . ?
C22 C23 C24 C25 -23(6) . . . . ?
C23 C24 C25 O13 12(6) . . . . ?
C25 O13 C22 C23 -18(6) . . . . ?
C36 O17 C37 C38 179.0(17) . . . . ?
C37 O17 C36 C41 174.0(19) . . . 2_776 ?
C38 O18 C39 K3 -119.5(16) . . . 2_776 ?
C38 O18 C39 C40 179.4(16) . . . . ?
C39 O18 C38 K3 119.3(16) . . . 2_776 ?
C39 O18 C38 C37 -177.8(15) . . . . ?
C40 O19 C41 C36 -177(2) . . . 2_776 ?
C41 O19 C40 C39 170.2(19) . . . . ?
C42 O13 C45 K3 -175(6) . . . 2_776 ?
C42 O13 C45 C44 -45(6) . . . . ?
C42 C43 C44 C45 2(8) . . . . ?
C43 C44 C45 K3 47(7) . . . 2_776 ?
C43 C44 C45 O13 25(7) . . . . ?
C45 O13 C42 K3 176(5) . . . 2_776 ?
C45 O13 C42 C43 46(6) . . . . ?

loop_
_platon_squeeze_void_nr
_platon_squeeze_void_average_x
_platon_squeeze_void_average_y
_platon_squeeze_void_average_z
_platon_squeeze_void_volume
_platon_squeeze_void_count_electrons
_platon_squeeze_void_content
1 0.027 0.500 0.500 165 44 ' '

loop_
_twin_individual_id
_twin_individual_mass_fraction_refined
1 0.92(6)
2 0.08(6)

loop_
_exptl_oxdiff_crystal_face_indexfrac_h
_exptl_oxdiff_crystal_face_indexfrac_k
_exptl_oxdiff_crystal_face_indexfrac_l
_exptl_oxdiff_crystal_face_x
_exptl_oxdiff_crystal_face_y
_exptl_oxdiff_crystal_face_z
-0.9464 -8.0580 -13.9605 -0.7383 0.6811 -0.0129
-0.9571 -2.0468 -16.9554 -0.8945 0.4040 0.0818
1.5540 -14.0651 -8.4582 -0.3888 0.9185 0.0297
-8.0312 17.0587 -0.0569 -0.2175 -0.9452 -0.3344
-12.4669 -7.9967 7.4100 0.0601 0.2893 -0.9715
0.0453 -19.0490 3.9997 0.2136 0.9731 -0.2456
12.0122 -11.0506 -2.9147 0.1659 0.6743 0.6885
-10.4765 -8.9917 11.4108 0.3175 0.2777 -0.8922
-14.4856 6.0286 -0.5868 -0.4080 -0.3428 -0.8701
-3.0119 16.0201 -12.9894 -0.7509 -0.6565 0.1076
-7.5049 15.0266 -10.5223 -0.7404 -0.6520 -0.2197
-1.0140 16.0161 -13.9748 -0.7497 -0.6360 0.2472
13.9841 -4.0257 -0.9130 0.3173 0.2584 0.8743
1.5140 -16.0177 13.4792 0.7372 0.6455 -0.2099
0.9464 8.0580 13.9605 0.7383 -0.6811 0.0129
